data_4024419
loop_
_publ_author_name
'Zhi-Bin Zhu'
'Min Shi'

_publ_section_title
;
Acid-Catalyzed Cascade Ring-Opening and Addition Reactions of
Arylvinylcyclopropenes with \a,\b-Unsaturated Substrates, Scope and
Limitations
;
_journal_name_full 'Journal of Organic Chemistry'
_journal_page_first 2481
_journal_page_last 2485
_journal_paper_doi 10.1021/jo802786r
_journal_volume 74
_journal_year 2009
_chemical_formula_sum 'C29 H28 O'
_chemical_formula_weight 392.51
_chemical_name_systematic
; 
 ? 
;
_space_group_IT_number 14
_symmetry_cell_setting monoclinic
_symmetry_space_group_name_Hall '-P 2ybc'
_symmetry_space_group_name_H-M 'P 1 21/c 1'
_atom_sites_solution_hydrogens geom
_atom_sites_solution_primary direct
_atom_sites_solution_secondary difmap
_audit_creation_method SHELXL-97
_cell_angle_alpha 90.00
_cell_angle_beta 94.553(3)
_cell_angle_gamma 90.00
_cell_formula_units_Z 4
_cell_length_a 6.3126(8)
_cell_length_b 41.037(5)
_cell_length_c 8.6916(11)
_cell_measurement_reflns_used 2807
_cell_measurement_temperature 293(2)
_cell_measurement_theta_max 50.906
_cell_measurement_theta_min 4.805
_cell_volume 2244.4(5)
_computing_cell_refinement 'Bruker SMART'
_computing_data_collection 'Bruker SMART'
_computing_data_reduction 'Bruker SHELXTL'
_computing_molecular_graphics 'Bruker SHELXTL'
_computing_publication_material 'Bruker SHELXTL'
_computing_structure_refinement 'SHELXL-97 (Sheldrick, 1997)'
_computing_structure_solution 'SHELXS-97 (Sheldrick, 1990)'
_diffrn_ambient_temperature 293(2)
_diffrn_measured_fraction_theta_full 0.998
_diffrn_measured_fraction_theta_max 0.998
_diffrn_measurement_device_type 'CCD area detector'
_diffrn_measurement_method 'phi and omega scans'
_diffrn_radiation_monochromator graphite
_diffrn_radiation_source 'fine-focus sealed tube'
_diffrn_radiation_type MoK\a
_diffrn_radiation_wavelength 0.71073
_diffrn_reflns_av_R_equivalents 0.1285
_diffrn_reflns_av_sigmaI/netI 0.0908
_diffrn_reflns_limit_h_max 7
_diffrn_reflns_limit_h_min -7
_diffrn_reflns_limit_k_max 49
_diffrn_reflns_limit_k_min -49
_diffrn_reflns_limit_l_max 10
_diffrn_reflns_limit_l_min -6
_diffrn_reflns_number 11754
_diffrn_reflns_theta_full 25.50
_diffrn_reflns_theta_max 25.50
_diffrn_reflns_theta_min 1.99
_exptl_absorpt_coefficient_mu 0.068
_exptl_absorpt_correction_T_max 1.00000
_exptl_absorpt_correction_T_min 0.78517
_exptl_absorpt_correction_type empirical
_exptl_absorpt_process_details sadabs
_exptl_crystal_colour colorless
_exptl_crystal_density_diffrn 1.162
_exptl_crystal_density_method 'not measured'
_exptl_crystal_description prismatic
_exptl_crystal_F_000 840
_exptl_crystal_size_max 0.369
_exptl_crystal_size_mid 0.284
_exptl_crystal_size_min 0.207
_refine_diff_density_max 0.279
_refine_diff_density_min -0.248
_refine_diff_density_rms 0.054
_refine_ls_extinction_coef 0.005(2)
_refine_ls_extinction_expression Fc^*^=kFc[1+0.001xFc^2^\l^3^/sin(2\q)]^-1/4^
_refine_ls_extinction_method SHELXL
_refine_ls_goodness_of_fit_ref 1.105
_refine_ls_hydrogen_treatment constr
_refine_ls_matrix_type full
_refine_ls_number_parameters 275
_refine_ls_number_reflns 4174
_refine_ls_number_restraints 0
_refine_ls_restrained_S_all 1.105
_refine_ls_R_factor_all 0.1006
_refine_ls_R_factor_gt 0.0794
_refine_ls_shift/su_max 0.011
_refine_ls_shift/su_mean 0.003
_refine_ls_structure_factor_coef Fsqd
_refine_ls_weighting_details 'calc w=1/[\s^2^(Fo^2^)+(0.0947P)^2^+0.4369P] where P=(Fo^2^+2Fc^2^)/3'
_refine_ls_weighting_scheme calc
_refine_ls_wR_factor_gt 0.2012
_refine_ls_wR_factor_ref 0.2156
_reflns_number_gt 3189
_reflns_number_total 4174
_reflns_threshold_expression >2sigma(I)
_cod_data_source_file jo802786r_si_003.cif
_cod_data_source_block cd28216
_cod_depositor_comments
;
The following automatic conversions were performed:
'_symmetry_cell_setting' value 'Monoclinic' changed to 'monoclinic'
according to '/home/saulius/struct/CIF-dictionaries/cif_core.dic'
dictionary named 'cif_core.dic' version 2.4.1 from 2010-06-29.

Automatic conversion script
Id: cif_fix_enum 1527 2010-12-29 10:47:43Z saulius 
;
_cod_original_sg_symbol_H-M P2(1)/c
_cod_database_code 4024419

loop_
_symmetry_equiv_pos_as_xyz
'x, y, z'
'-x, y+1/2, -z+1/2'
'-x, -y, -z'
'x, -y-1/2, z-1/2'

loop_
_atom_site_label
_atom_site_type_symbol
_atom_site_fract_x
_atom_site_fract_y
_atom_site_fract_z
_atom_site_U_iso_or_equiv
_atom_site_adp_type
_atom_site_occupancy
_atom_site_symmetry_multiplicity
_atom_site_calc_flag
_atom_site_refinement_flags
_atom_site_disorder_assembly
_atom_site_disorder_group
O1 O 0.6868(6) -0.00130(7) 0.1889(4) 0.1007(11) Uani 1 1 d . . .
C1 C 0.7282(4) 0.12158(6) 0.1470(3) 0.0361(6) Uani 1 1 d . . .
C2 C 0.8053(4) 0.12517(5) 0.3008(3) 0.0349(6) Uani 1 1 d . . .
C3 C 0.7346(4) 0.15181(6) 0.3895(3) 0.0360(6) Uani 1 1 d . . .
C4 C 0.8154(5) 0.15698(7) 0.5459(3) 0.0478(7) Uani 1 1 d . . .
H4 H 0.9122 0.1422 0.5922 0.057 Uiso 1 1 calc R . .
C5 C 0.7545(5) 0.18286(8) 0.6283(3) 0.0582(8) Uani 1 1 d . . .
H5 H 0.8094 0.1854 0.7301 0.070 Uiso 1 1 calc R . .
C6 C 0.6110(5) 0.20567(7) 0.5629(3) 0.0584(8) Uani 1 1 d . . .
H6 H 0.5731 0.2237 0.6197 0.070 Uiso 1 1 calc R . .
C7 C 0.5265(5) 0.20144(6) 0.4152(3) 0.0482(7) Uani 1 1 d . . .
H7 H 0.4305 0.2167 0.3721 0.058 Uiso 1 1 calc R . .
C8 C 0.5808(4) 0.17449(6) 0.3262(3) 0.0363(6) Uani 1 1 d . . .
C9 C 0.4942(4) 0.16928(6) 0.1718(3) 0.0373(6) Uani 1 1 d . . .
C10 C 0.5702(4) 0.14412(6) 0.0900(3) 0.0381(6) Uani 1 1 d . . .
H10 H 0.5140 0.1415 -0.0114 0.046 Uiso 1 1 calc R . .
C11 C 0.9664(4) 0.10331(6) 0.3862(3) 0.0379(6) Uani 1 1 d . . .
C12 C 0.9031(4) 0.07543(6) 0.4608(3) 0.0417(6) Uani 1 1 d . . .
H12 H 0.7623 0.0686 0.4472 0.050 Uiso 1 1 calc R . .
C13 C 1.0471(5) 0.05783(7) 0.5548(3) 0.0514(8) Uani 1 1 d . . .
H13 H 1.0031 0.0391 0.6031 0.062 Uiso 1 1 calc R . .
C14 C 1.2533(5) 0.06761(7) 0.5777(3) 0.0563(8) Uani 1 1 d . . .
H14 H 1.3490 0.0557 0.6423 0.068 Uiso 1 1 calc R . .
C15 C 1.3193(5) 0.09500(7) 0.5051(4) 0.0561(8) Uani 1 1 d . . .
H15 H 1.4600 0.1018 0.5200 0.067 Uiso 1 1 calc R . .
C16 C 1.1751(4) 0.11254(7) 0.4096(3) 0.0482(7) Uani 1 1 d . . .
H16 H 1.2210 0.1310 0.3602 0.058 Uiso 1 1 calc R . .
C17 C 0.3245(4) 0.19048(5) 0.0971(3) 0.0379(6) Uani 1 1 d . . .
C18 C 0.1356(4) 0.19671(6) 0.1647(3) 0.0444(7) Uani 1 1 d . . .
H18 H 0.1150 0.1879 0.2610 0.053 Uiso 1 1 calc R . .
C19 C -0.0217(5) 0.21583(7) 0.0905(4) 0.0516(8) Uani 1 1 d . . .
H19 H -0.1481 0.2194 0.1361 0.062 Uiso 1 1 calc R . .
C20 C 0.0085(5) 0.22954(7) -0.0506(4) 0.0567(9) Uani 1 1 d . . .
H20 H -0.0950 0.2430 -0.0989 0.068 Uiso 1 1 calc R . .
C21 C 0.1925(5) 0.22324(7) -0.1197(3) 0.0570(8) Uani 1 1 d . . .
H21 H 0.2117 0.2321 -0.2162 0.068 Uiso 1 1 calc R . .
C22 C 0.3489(5) 0.20391(7) -0.0472(3) 0.0492(7) Uani 1 1 d . . .
H22 H 0.4725 0.1998 -0.0956 0.059 Uiso 1 1 calc R . .
C23 C 0.8090(5) 0.09630(6) 0.0348(3) 0.0433(7) Uani 1 1 d . . .
C24 C 1.0410(5) 0.10318(9) 0.0122(4) 0.0657(9) Uani 1 1 d . . .
H24A H 1.0558 0.1253 -0.0218 0.099 Uiso 1 1 calc R . .
H24B H 1.0890 0.0886 -0.0641 0.099 Uiso 1 1 calc R . .
H24C H 1.1249 0.1000 0.1081 0.099 Uiso 1 1 calc R . .
C25 C 0.6896(6) 0.09861(8) -0.1274(3) 0.0621(9) Uani 1 1 d . . .
H25A H 0.7082 0.1200 -0.1689 0.093 Uiso 1 1 calc R . .
H25B H 0.5411 0.0946 -0.1196 0.093 Uiso 1 1 calc R . .
H25C H 0.7456 0.0827 -0.1942 0.093 Uiso 1 1 calc R . .
C26 C 0.7854(5) 0.06094(6) 0.0904(3) 0.0474(7) Uani 1 1 d . . .
H26A H 0.8307 0.0464 0.0116 0.057 Uiso 1 1 calc R . .
H26B H 0.8802 0.0577 0.1825 0.057 Uiso 1 1 calc R . .
C27 C 0.5643(5) 0.05160(6) 0.1258(4) 0.0539(8) Uani 1 1 d . . .
H27A H 0.5162 0.0669 0.2006 0.065 Uiso 1 1 calc R . .
H27B H 0.4710 0.0538 0.0322 0.065 Uiso 1 1 calc R . .
C28 C 0.5417(7) 0.01785(8) 0.1875(4) 0.0659(10) Uani 1 1 d . . .
C29 C 0.3292(8) 0.00867(9) 0.2374(5) 0.0998(15) Uani 1 1 d . . .
H29A H 0.3283 -0.0141 0.2624 0.130 Uiso 1 1 calc R . .
H29B H 0.2222 0.0130 0.1553 0.130 Uiso 1 1 calc R . .
H29C H 0.3003 0.0212 0.3267 0.130 Uiso 1 1 calc R . .

loop_
_atom_site_aniso_label
_atom_site_aniso_U_11
_atom_site_aniso_U_22
_atom_site_aniso_U_33
_atom_site_aniso_U_23
_atom_site_aniso_U_13
_atom_site_aniso_U_12
O1 0.110(3) 0.0611(16) 0.122(3) 0.0409(17) 0.017(2) 0.0171(17)
C1 0.0457(15) 0.0323(12) 0.0303(12) 0.0010(10) 0.0029(10) -0.0043(11)
C2 0.0408(14) 0.0313(12) 0.0321(13) 0.0049(10) 0.0011(10) -0.0047(10)
C3 0.0475(16) 0.0310(12) 0.0293(12) 0.0023(10) 0.0029(10) -0.0078(11)
C4 0.0620(19) 0.0491(16) 0.0310(14) 0.0014(12) -0.0037(12) -0.0045(13)
C5 0.077(2) 0.0629(19) 0.0330(15) -0.0076(14) -0.0045(14) -0.0045(17)
C6 0.084(2) 0.0481(17) 0.0439(17) -0.0185(14) 0.0081(15) -0.0036(16)
C7 0.0616(19) 0.0373(14) 0.0455(16) -0.0044(12) 0.0038(13) 0.0006(13)
C8 0.0484(15) 0.0289(12) 0.0318(12) 0.0015(10) 0.0051(11) -0.0058(11)
C9 0.0449(15) 0.0317(12) 0.0352(13) 0.0055(11) 0.0024(11) -0.0035(11)
C10 0.0491(16) 0.0340(13) 0.0303(12) 0.0036(11) -0.0029(11) -0.0042(11)
C11 0.0476(16) 0.0380(13) 0.0281(12) 0.0021(11) 0.0031(10) 0.0018(11)
C12 0.0477(16) 0.0393(14) 0.0383(14) 0.0043(11) 0.0039(11) -0.0041(11)
C13 0.072(2) 0.0392(15) 0.0427(15) 0.0139(12) 0.0049(14) 0.0039(14)
C14 0.061(2) 0.0582(18) 0.0476(17) 0.0095(15) -0.0085(14) 0.0109(15)
C15 0.0495(18) 0.0599(18) 0.0572(18) 0.0087(15) -0.0066(14) 0.0011(14)
C16 0.0506(18) 0.0434(15) 0.0500(16) 0.0121(13) 0.0012(13) -0.0029(13)
C17 0.0490(16) 0.0265(12) 0.0377(14) 0.0022(10) -0.0002(11) -0.0034(10)
C18 0.0509(17) 0.0373(13) 0.0449(15) 0.0027(12) 0.0026(12) -0.0009(12)
C19 0.0465(17) 0.0450(16) 0.0620(19) -0.0062(14) -0.0040(14) 0.0036(13)
C20 0.065(2) 0.0410(16) 0.0603(19) -0.0014(14) -0.0193(17) 0.0075(14)
C21 0.071(2) 0.0530(17) 0.0446(16) 0.0136(14) -0.0071(15) 0.0037(15)
C22 0.0565(18) 0.0466(15) 0.0441(16) 0.0082(13) 0.0019(13) 0.0030(13)
C23 0.0558(17) 0.0423(14) 0.0316(13) -0.0029(11) 0.0018(11) 0.0038(12)
C24 0.068(2) 0.068(2) 0.063(2) -0.0151(17) 0.0174(16) -0.0015(17)
C25 0.098(3) 0.0535(17) 0.0344(15) -0.0046(13) 0.0049(15) 0.0122(16)
C26 0.0647(19) 0.0374(14) 0.0392(14) -0.0064(12) -0.0023(13) 0.0095(13)
C27 0.071(2) 0.0374(15) 0.0524(17) -0.0055(13) -0.0047(15) 0.0009(13)
C28 0.100(3) 0.0407(17) 0.0567(19) 0.0022(15) 0.0048(18) -0.0030(18)
C29 0.134(4) 0.061(2) 0.110(3) -0.010(2) 0.044(3) -0.027(2)

loop_
_atom_type_symbol
_atom_type_description
_atom_type_scat_dispersion_real
_atom_type_scat_dispersion_imag
_atom_type_scat_source
C C 0.0033 0.0016 'International Tables Vol C Tables 4.2.6.8 and 6.1.1.4'
H H 0.0000 0.0000 'International Tables Vol C Tables 4.2.6.8 and 6.1.1.4'
O O 0.0106 0.0060 'International Tables Vol C Tables 4.2.6.8 and 6.1.1.4'

loop_
_geom_angle_atom_site_label_1
_geom_angle_atom_site_label_2
_geom_angle_atom_site_label_3
_geom_angle
_geom_angle_site_symmetry_1
_geom_angle_site_symmetry_3
_geom_angle_publ_flag
C2 C1 C10 116.6(2) . . ?
C2 C1 C23 124.9(2) . . ?
C10 C1 C23 118.5(2) . . ?
C1 C2 C3 119.9(2) . . ?
C1 C2 C11 125.5(2) . . ?
C3 C2 C11 114.7(2) . . ?
C8 C3 C4 116.8(2) . . ?
C8 C3 C2 121.6(2) . . ?
C4 C3 C2 121.5(2) . . ?
C5 C4 C3 121.7(3) . . ?
C5 C4 H4 119.2 . . ?
C3 C4 H4 119.2 . . ?
C4 C5 C6 121.0(3) . . ?
C4 C5 H5 119.5 . . ?
C6 C5 H5 119.5 . . ?
C7 C6 C5 119.5(3) . . ?
C7 C6 H6 120.2 . . ?
C5 C6 H6 120.2 . . ?
C6 C7 C8 121.6(3) . . ?
C6 C7 H7 119.2 . . ?
C8 C7 H7 119.2 . . ?
C7 C8 C3 119.3(2) . . ?
C7 C8 C9 123.0(2) . . ?
C3 C8 C9 117.7(2) . . ?
C10 C9 C8 118.7(2) . . ?
C10 C9 C17 119.1(2) . . ?
C8 C9 C17 122.2(2) . . ?
C9 C10 C1 125.3(2) . . ?
C9 C10 H10 117.3 . . ?
C1 C10 H10 117.3 . . ?
C16 C11 C12 117.9(2) . . ?
C16 C11 C2 120.8(2) . . ?
C12 C11 C2 120.8(2) . . ?
C13 C12 C11 120.5(3) . . ?
C13 C12 H12 119.8 . . ?
C11 C12 H12 119.8 . . ?
C14 C13 C12 120.7(3) . . ?
C14 C13 H13 119.7 . . ?
C12 C13 H13 119.7 . . ?
C13 C14 C15 119.8(3) . . ?
C13 C14 H14 120.1 . . ?
C15 C14 H14 120.1 . . ?
C14 C15 C16 119.6(3) . . ?
C14 C15 H15 120.2 . . ?
C16 C15 H15 120.2 . . ?
C11 C16 C15 121.6(3) . . ?
C11 C16 H16 119.2 . . ?
C15 C16 H16 119.2 . . ?
C22 C17 C18 117.9(2) . . ?
C22 C17 C9 119.9(3) . . ?
C18 C17 C9 122.2(2) . . ?
C19 C18 C17 120.9(3) . . ?
C19 C18 H18 119.6 . . ?
C17 C18 H18 119.6 . . ?
C20 C19 C18 120.1(3) . . ?
C20 C19 H19 119.9 . . ?
C18 C19 H19 119.9 . . ?
C21 C20 C19 119.6(3) . . ?
C21 C20 H20 120.2 . . ?
C19 C20 H20 120.2 . . ?
C20 C21 C22 120.5(3) . . ?
C20 C21 H21 119.7 . . ?
C22 C21 H21 119.7 . . ?
C21 C22 C17 120.9(3) . . ?
C21 C22 H22 119.5 . . ?
C17 C22 H22 119.5 . . ?
C24 C23 C1 109.1(2) . . ?
C24 C23 C26 109.5(2) . . ?
C1 C23 C26 113.0(2) . . ?
C24 C23 C25 106.0(3) . . ?
C1 C23 C25 112.0(2) . . ?
C26 C23 C25 106.9(2) . . ?
C23 C24 H24A 109.5 . . ?
C23 C24 H24B 109.5 . . ?
H24A C24 H24B 109.5 . . ?
C23 C24 H24C 109.5 . . ?
H24A C24 H24C 109.5 . . ?
H24B C24 H24C 109.5 . . ?
C23 C25 H25A 109.5 . . ?
C23 C25 H25B 109.5 . . ?
H25A C25 H25B 109.5 . . ?
C23 C25 H25C 109.5 . . ?
H25A C25 H25C 109.5 . . ?
H25B C25 H25C 109.5 . . ?
C27 C26 C23 114.8(2) . . ?
C27 C26 H26A 108.6 . . ?
C23 C26 H26A 108.6 . . ?
C27 C26 H26B 108.6 . . ?
C23 C26 H26B 108.6 . . ?
H26A C26 H26B 107.5 . . ?
C28 C27 C26 115.2(3) . . ?
C28 C27 H27A 108.5 . . ?
C26 C27 H27A 108.5 . . ?
C28 C27 H27B 108.5 . . ?
C26 C27 H27B 108.5 . . ?
H27A C27 H27B 107.5 . . ?
O1 C28 C29 122.2(3) . . ?
O1 C28 C27 120.9(4) . . ?
C29 C28 C27 116.8(3) . . ?
C28 C29 H29A 109.5 . . ?
C28 C29 H29B 109.5 . . ?
H29A C29 H29B 109.5 . . ?
C28 C29 H29C 109.5 . . ?
H29A C29 H29C 109.5 . . ?
H29B C29 H29C 109.5 . . ?

loop_
_geom_bond_atom_site_label_1
_geom_bond_atom_site_label_2
_geom_bond_distance
_geom_bond_site_symmetry_2
_geom_bond_publ_flag
O1 C28 1.206(4) . ?
C1 C2 1.394(3) . ?
C1 C10 1.420(3) . ?
C1 C23 1.538(3) . ?
C2 C3 1.430(3) . ?
C2 C11 1.507(3) . ?
C3 C8 1.424(3) . ?
C3 C4 1.429(3) . ?
C4 C5 1.354(4) . ?
C4 H4 0.9300 . ?
C5 C6 1.392(4) . ?
C5 H5 0.9300 . ?
C6 C7 1.362(4) . ?
C6 H6 0.9300 . ?
C7 C8 1.408(4) . ?
C7 H7 0.9300 . ?
C8 C9 1.424(3) . ?
C9 C10 1.362(4) . ?
C9 C17 1.489(3) . ?
C10 H10 0.9300 . ?
C11 C16 1.370(4) . ?
C11 C12 1.389(3) . ?
C12 C13 1.378(4) . ?
C12 H12 0.9300 . ?
C13 C14 1.361(4) . ?
C13 H13 0.9300 . ?
C14 C15 1.370(4) . ?
C14 H14 0.9300 . ?
C15 C16 1.384(4) . ?
C15 H15 0.9300 . ?
C16 H16 0.9300 . ?
C17 C22 1.390(4) . ?
C17 C18 1.394(4) . ?
C18 C19 1.384(4) . ?
C18 H18 0.9300 . ?
C19 C20 1.376(5) . ?
C19 H19 0.9300 . ?
C20 C21 1.374(5) . ?
C20 H20 0.9300 . ?
C21 C22 1.379(4) . ?
C21 H21 0.9300 . ?
C22 H22 0.9300 . ?
C23 C24 1.520(4) . ?
C23 C26 1.540(4) . ?
C23 C25 1.547(4) . ?
C24 H24A 0.9600 . ?
C24 H24B 0.9600 . ?
C24 H24C 0.9600 . ?
C25 H25A 0.9600 . ?
C25 H25B 0.9600 . ?
C25 H25C 0.9600 . ?
C26 C27 1.503(4) . ?
C26 H26A 0.9700 . ?
C26 H26B 0.9700 . ?
C27 C28 1.496(4) . ?
C27 H27A 0.9700 . ?
C27 H27B 0.9700 . ?
C28 C29 1.491(6) . ?
C29 H29A 0.9600 . ?
C29 H29B 0.9600 . ?
C29 H29C 0.9600 . ?

loop_
_geom_torsion_atom_site_label_1
_geom_torsion_atom_site_label_2
_geom_torsion_atom_site_label_3
_geom_torsion_atom_site_label_4
_geom_torsion
_geom_torsion_site_symmetry_1
_geom_torsion_site_symmetry_2
_geom_torsion_site_symmetry_3
_geom_torsion_site_symmetry_4
_geom_torsion_publ_flag
C10 C1 C2 C3 -3.9(3) . . . . ?
C23 C1 C2 C3 173.1(2) . . . . ?
C10 C1 C2 C11 177.6(2) . . . . ?
C23 C1 C2 C11 -5.4(4) . . . . ?
C1 C2 C3 C8 2.0(4) . . . . ?
C11 C2 C3 C8 -179.3(2) . . . . ?
C1 C2 C3 C4 -177.8(2) . . . . ?
C11 C2 C3 C4 0.9(3) . . . . ?
C8 C3 C4 C5 -2.3(4) . . . . ?
C2 C3 C4 C5 177.5(3) . . . . ?
C3 C4 C5 C6 -0.4(5) . . . . ?
C4 C5 C6 C7 1.7(5) . . . . ?
C5 C6 C7 C8 -0.1(5) . . . . ?
C6 C7 C8 C3 -2.7(4) . . . . ?
C6 C7 C8 C9 179.6(3) . . . . ?
C4 C3 C8 C7 3.8(4) . . . . ?
C2 C3 C8 C7 -176.0(2) . . . . ?
C4 C3 C8 C9 -178.4(2) . . . . ?
C2 C3 C8 C9 1.8(4) . . . . ?
C7 C8 C9 C10 174.2(2) . . . . ?
C3 C8 C9 C10 -3.5(4) . . . . ?
C7 C8 C9 C17 -5.5(4) . . . . ?
C3 C8 C9 C17 176.8(2) . . . . ?
C8 C9 C10 C1 1.6(4) . . . . ?
C17 C9 C10 C1 -178.7(2) . . . . ?
C2 C1 C10 C9 2.2(4) . . . . ?
C23 C1 C10 C9 -175.0(2) . . . . ?
C1 C2 C11 C16 101.0(3) . . . . ?
C3 C2 C11 C16 -77.6(3) . . . . ?
C1 C2 C11 C12 -87.7(3) . . . . ?
C3 C2 C11 C12 93.7(3) . . . . ?
C16 C11 C12 C13 -0.1(4) . . . . ?
C2 C11 C12 C13 -171.7(2) . . . . ?
C11 C12 C13 C14 0.8(4) . . . . ?
C12 C13 C14 C15 -0.8(5) . . . . ?
C13 C14 C15 C16 0.2(5) . . . . ?
C12 C11 C16 C15 -0.5(4) . . . . ?
C2 C11 C16 C15 171.1(3) . . . . ?
C14 C15 C16 C11 0.4(5) . . . . ?
C10 C9 C17 C22 -50.6(3) . . . . ?
C8 C9 C17 C22 129.2(3) . . . . ?
C10 C9 C17 C18 127.3(3) . . . . ?
C8 C9 C17 C18 -53.0(3) . . . . ?
C22 C17 C18 C19 -0.4(4) . . . . ?
C9 C17 C18 C19 -178.3(2) . . . . ?
C17 C18 C19 C20 -1.3(4) . . . . ?
C18 C19 C20 C21 2.2(4) . . . . ?
C19 C20 C21 C22 -1.5(4) . . . . ?
C20 C21 C22 C17 -0.2(4) . . . . ?
C18 C17 C22 C21 1.1(4) . . . . ?
C9 C17 C22 C21 179.0(2) . . . . ?
C2 C1 C23 C24 -63.2(3) . . . . ?
C10 C1 C23 C24 113.8(3) . . . . ?
C2 C1 C23 C26 58.9(3) . . . . ?
C10 C1 C23 C26 -124.1(2) . . . . ?
C2 C1 C23 C25 179.8(3) . . . . ?
C10 C1 C23 C25 -3.2(3) . . . . ?
C24 C23 C26 C27 176.7(2) . . . . ?
C1 C23 C26 C27 54.8(3) . . . . ?
C25 C23 C26 C27 -68.9(3) . . . . ?
C23 C26 C27 C28 -177.0(2) . . . . ?
C26 C27 C28 O1 -8.9(5) . . . . ?
C26 C27 C28 C29 174.7(3) . . . . ?

loop_
_cod_related_entry_id
_cod_related_entry_database
_cod_related_entry_code
1 ChemSpider 30658918
